data_7212018
loop_
_publ_author_name
'Neofotistou, Eleftheria'
'Malliakas, Christos D.'
'Trikalitis, Pantelis N.'

_publ_section_title
;
 Remarkable structural diversity and single-crystal-to-single-crystal
 transformations in sulfone functionalized lanthanide MOFs
;
_journal_issue 4
_journal_name_full CrystEngComm
_journal_page_first 1034
_journal_paper_doi 10.1039/b918269c
_journal_volume 12
_journal_year 2010
_chemical_formula_sum 'C28 H12 Ce O12 S2'
_chemical_formula_weight 744.62
_chemical_name_systematic
;
?
;
_space_group_IT_number 148
_symmetry_cell_setting trigonal
_symmetry_space_group_name_Hall '-R 3'
_symmetry_space_group_name_H-M 'R -3 :H'
_atom_sites_solution_hydrogens geom
_atom_sites_solution_primary direct
_atom_sites_solution_secondary difmap
_audit_creation_method SHELXL-97
_cell_angle_alpha 90.00
_cell_angle_beta 90.00
_cell_angle_gamma 120.00
_cell_formula_units_Z 9
_cell_length_a 25.0566(12)
_cell_length_b 25.0566(12)
_cell_length_c 29.944(3)
_cell_measurement_reflns_used 9999
_cell_measurement_temperature 100(2)
_cell_measurement_theta_max 12.81
_cell_measurement_theta_min 4.75
_cell_volume 16281(2)
_computing_data_collection APEX2
_computing_structure_refinement 'SHELXL-97 (Sheldrick, 2008)'
_computing_structure_solution 'SHELXS-97 (Sheldrick, 2008)'
_diffrn_ambient_temperature 100(2)
_diffrn_measured_fraction_theta_full 0.875
_diffrn_measured_fraction_theta_max 0.875
_diffrn_radiation_monochromator graphite
_diffrn_radiation_source 'fine-focus sealed tube'
_diffrn_radiation_wavelength 0.41382
_diffrn_reflns_av_R_equivalents 0.0815
_diffrn_reflns_av_sigmaI/netI 0.0544
_diffrn_reflns_limit_h_max 23
_diffrn_reflns_limit_h_min -24
_diffrn_reflns_limit_k_max 24
_diffrn_reflns_limit_k_min -24
_diffrn_reflns_limit_l_max 30
_diffrn_reflns_limit_l_min -29
_diffrn_reflns_number 52820
_diffrn_reflns_theta_full 12.81
_diffrn_reflns_theta_max 12.81
_diffrn_reflns_theta_min 4.75
_exptl_absorpt_coefficient_mu 0.379
_exptl_absorpt_correction_T_max 0.7436
_exptl_absorpt_correction_T_min 0.6517
_exptl_absorpt_correction_type empirical
_exptl_crystal_colour yellow
_exptl_crystal_density_diffrn 0.683
_exptl_crystal_density_method 'not measured'
_exptl_crystal_description cube
_exptl_crystal_F_000 3294
_exptl_crystal_size_max 0.1
_exptl_crystal_size_mid 0.1
_exptl_crystal_size_min 0.1
_platon_squeeze_details
;
;
_refine_diff_density_max 1.127
_refine_diff_density_min -1.417
_refine_diff_density_rms 0.155
_refine_ls_extinction_method none
_refine_ls_goodness_of_fit_ref 1.339
_refine_ls_hydrogen_treatment constr
_refine_ls_matrix_type full
_refine_ls_number_parameters 195
_refine_ls_number_reflns 4088
_refine_ls_number_restraints 0
_refine_ls_restrained_S_all 1.339
_refine_ls_R_factor_all 0.0924
_refine_ls_R_factor_gt 0.0790
_refine_ls_shift/su_max 0.001
_refine_ls_shift/su_mean 0.000
_refine_ls_structure_factor_coef Fsqd
_refine_ls_weighting_details 'calc w=1/[\s^2^(Fo^2^)+(0.1201P)^2^+0.0000P] where P=(Fo^2^+2Fc^2^)/3'
_refine_ls_weighting_scheme calc
_refine_ls_wR_factor_gt 0.2104
_refine_ls_wR_factor_ref 0.2168
_reflns_number_gt 3031
_reflns_number_total 4088
_reflns_threshold_expression >2sigma(I)
_cod_data_source_file b918269c.txt
_cod_data_source_block Ce3
_cod_depositor_comments
;
The following automatic conversions were performed:

'_symmetry_cell_setting' value 'Trigonal' changed to 'trigonal'
according to /home/saulius/struct/CIF-dictionaries/cif_core.dic
dictionary named 'cif_core.dic' version 2.4.2 from 2011-04-26.

Automatic conversion script
Id: cif_fix_values 1891 2012-01-12 08:04:46Z andrius 
;
_cod_original_cell_volume 16281.3(19)
_cod_original_sg_symbol_H-M R-3
_cod_database_code 7212018

loop_
_symmetry_equiv_pos_as_xyz
'x, y, z'
'-y, x-y, z'
'-x+y, -x, z'
'x+2/3, y+1/3, z+1/3'
'-y+2/3, x-y+1/3, z+1/3'
'-x+y+2/3, -x+1/3, z+1/3'
'x+1/3, y+2/3, z+2/3'
'-y+1/3, x-y+2/3, z+2/3'
'-x+y+1/3, -x+2/3, z+2/3'
'-x, -y, -z'
'y, -x+y, -z'
'x-y, x, -z'
'-x+2/3, -y+1/3, -z+1/3'
'y+2/3, -x+y+1/3, -z+1/3'
'x-y+2/3, x+1/3, -z+1/3'
'-x+1/3, -y+2/3, -z+2/3'
'y+1/3, -x+y+2/3, -z+2/3'
'x-y+1/3, x+2/3, -z+2/3'

loop_
_atom_site_label
_atom_site_type_symbol
_atom_site_fract_x
_atom_site_fract_y
_atom_site_fract_z
_atom_site_U_iso_or_equiv
_atom_site_adp_type
_atom_site_occupancy
_atom_site_symmetry_multiplicity
_atom_site_calc_flag
_atom_site_refinement_flags
Ce1 Ce 0.3333 0.6667 0.29962(3) 0.0295(4) Uani 1 3 d S
Ce2 Ce 0.3333 0.6667 0.1667 0.0241(4) Uani 1 6 d S
S1 S 0.12773(12) 0.30871(9) 0.22881(9) 0.0576(8) Uani 1 1 d .
O1 O 0.2521(2) 0.5530(2) 0.18889(19) 0.0352(13) Uani 1 1 d .
O2 O 0.3274(2) 0.5981(2) 0.23817(17) 0.0316(12) Uani 1 1 d .
O3 O 0.0355(2) 0.0868(2) 0.31112(19) 0.0437(14) Uani 1 1 d .
O4 O 0.1069(2) 0.0948(2) 0.35788(19) 0.0388(13) Uani 1 1 d .
O5 O 0.1328(4) 0.2904(3) 0.1834(2) 0.085(2) Uani 1 1 d .
O6 O 0.0723(3) 0.3098(3) 0.2414(3) 0.076(2) Uani 1 1 d .
C1 C 0.2815(3) 0.5492(3) 0.2209(3) 0.0276(17) Uani 1 1 d .
C2 C 0.2639(3) 0.4887(3) 0.2408(3) 0.0294(17) Uani 1 1 d .
C3 C 0.2991(3) 0.4814(3) 0.2730(3) 0.036(2) Uani 1 1 d .
H3 H 0.3350 0.5158 0.2830 0.044 Uiso 1 1 calc R
C4 C 0.2820(4) 0.4239(4) 0.2910(3) 0.043(2) Uani 1 1 d .
H4 H 0.3060 0.4196 0.3129 0.051 Uiso 1 1 calc R
C5 C 0.2101(4) 0.4366(4) 0.2251(3) 0.043(2) Uani 1 1 d .
H5 H 0.1856 0.4408 0.2037 0.052 Uiso 1 1 calc R
C6 C 0.1941(4) 0.3792(3) 0.2418(3) 0.046(2) Uani 1 1 d .
C7 C 0.2283(3) 0.3725(3) 0.2755(3) 0.037(2) Uani 1 1 d .
C8 C 0.1997(4) 0.3072(3) 0.2909(3) 0.0368(19) Uani 1 1 d .
C9 C 0.1452(4) 0.2687(3) 0.2691(3) 0.040(2) Uani 1 1 d .
C10 C 0.2213(4) 0.2818(3) 0.3243(3) 0.040(2) Uani 1 1 d .
H10 H 0.2588 0.3059 0.3386 0.049 Uiso 1 1 calc R
C11 C 0.1086(4) 0.2061(4) 0.2799(3) 0.049(2) Uani 1 1 d .
H11 H 0.0718 0.1813 0.2649 0.059 Uiso 1 1 calc R
C12 C 0.1847(4) 0.2209(4) 0.3344(3) 0.040(2) Uani 1 1 d .
H12 H 0.1977 0.2042 0.3567 0.047 Uiso 1 1 calc R
C13 C 0.1284(4) 0.1822(3) 0.3131(2) 0.0349(19) Uani 1 1 d .
C14 C 0.0885(4) 0.1169(4) 0.3284(3) 0.040(2) Uani 1 1 d .

loop_
_atom_site_aniso_label
_atom_site_aniso_U_11
_atom_site_aniso_U_22
_atom_site_aniso_U_33
_atom_site_aniso_U_23
_atom_site_aniso_U_13
_atom_site_aniso_U_12
Ce1 0.0192(4) 0.0192(4) 0.0500(6) 0.000 0.000 0.0096(2)
Ce2 0.0150(4) 0.0150(4) 0.0422(7) 0.000 0.000 0.0075(2)
S1 0.0560(16) 0.0220(12) 0.0684(18) 0.0042(11) -0.0222(13) -0.0004(11)
O1 0.026(3) 0.016(3) 0.058(4) -0.004(2) -0.006(3) 0.006(2)
O2 0.021(3) 0.022(3) 0.055(3) -0.001(2) 0.006(2) 0.014(2)
O3 0.026(3) 0.040(3) 0.061(4) 0.002(3) -0.007(3) 0.013(3)
O4 0.032(3) 0.026(3) 0.057(4) 0.008(3) -0.003(3) 0.014(2)
O5 0.123(6) 0.043(4) 0.058(5) -0.002(3) -0.022(4) 0.017(4)
O6 0.054(4) 0.032(3) 0.117(6) 0.023(4) -0.037(4) 0.003(3)
C1 0.019(4) 0.026(4) 0.035(5) 0.005(3) 0.007(4) 0.009(4)
C2 0.021(4) 0.021(4) 0.043(5) 0.002(3) -0.007(3) 0.008(3)
C3 0.014(4) 0.015(4) 0.071(6) -0.008(4) -0.003(4) 0.000(3)
C4 0.036(5) 0.037(5) 0.057(5) -0.006(4) -0.010(4) 0.019(4)
C5 0.031(5) 0.038(5) 0.051(5) 0.013(4) 0.002(4) 0.010(4)
C6 0.023(4) 0.015(4) 0.083(6) 0.009(4) -0.001(4) -0.003(3)
C7 0.026(4) 0.016(4) 0.069(6) -0.003(4) 0.005(4) 0.011(4)
C8 0.035(5) 0.024(4) 0.050(5) 0.001(4) 0.004(4) 0.014(4)
C9 0.032(5) 0.016(4) 0.061(6) 0.005(4) -0.001(4) 0.003(4)
C10 0.030(4) 0.026(5) 0.065(6) 0.006(4) 0.002(4) 0.013(4)
C11 0.041(5) 0.041(5) 0.056(6) -0.014(4) -0.009(4) 0.013(4)
C12 0.037(5) 0.035(5) 0.058(5) 0.010(4) 0.005(4) 0.027(4)
C13 0.050(5) 0.029(4) 0.030(4) 0.009(3) 0.002(4) 0.023(4)
C14 0.023(5) 0.028(4) 0.073(6) -0.012(4) 0.002(4) 0.016(4)

loop_
_atom_type_symbol
_atom_type_description
_atom_type_scat_dispersion_real
_atom_type_scat_dispersion_imag
_atom_type_scat_source
C C 0.0015 0.0009 'International Tables Vol C Tables 4.2.6.8 and 6.1.1.4'
H H 0.0000 0.0000 'International Tables Vol C Tables 4.2.6.8 and 6.1.1.4'
O O 0.0056 0.0036 'International Tables Vol C Tables 4.2.6.8 and 6.1.1.4'
S S 0.0826 0.0763 'International Tables Vol C Tables 4.2.6.8 and 6.1.1.4'
Ce Ce -0.5890 1.7358 'International Tables Vol C Tables 4.2.6.8 and 6.1.1.4'

loop_
_geom_angle_atom_site_label_1
_geom_angle_atom_site_label_2
_geom_angle_atom_site_label_3
_geom_angle
_geom_angle_site_symmetry_1
_geom_angle_site_symmetry_3
O2 Ce1 O2 70.59(18) . 3_565
O2 Ce1 O2 70.59(18) . 2_665
O2 Ce1 O2 70.59(18) 3_565 2_665
O2 Ce1 O3 150.89(17) . 18
O2 Ce1 O3 91.30(17) 3_565 18
O2 Ce1 O3 125.76(17) 2_665 18
O2 Ce1 O3 125.75(17) . 17
O2 Ce1 O3 150.90(17) 3_565 17
O2 Ce1 O3 91.29(17) 2_665 17
O3 Ce1 O3 80.88(19) 18 17
O2 Ce1 O3 91.29(17) . 16
O2 Ce1 O3 125.76(17) 3_565 16
O2 Ce1 O3 150.89(17) 2_665 16
O3 Ce1 O3 80.88(19) 18 16
O3 Ce1 O3 80.88(19) 17 16
O2 Ce1 O4 138.00(17) . 18
O2 Ce1 O4 76.28(16) 3_565 18
O2 Ce1 O4 74.58(17) 2_665 18
O3 Ce1 O4 51.29(17) 18 18
O3 Ce1 O4 77.02(17) 17 18
O3 Ce1 O4 129.55(18) 16 18
O2 Ce1 O4 76.28(16) . 16
O2 Ce1 O4 74.58(17) 3_565 16
O2 Ce1 O4 137.99(17) 2_665 16
O3 Ce1 O4 77.01(17) 18 16
O3 Ce1 O4 129.55(18) 17 16
O3 Ce1 O4 51.29(17) 16 16
O4 Ce1 O4 118.87(5) 18 16
O2 Ce1 O4 74.57(17) . 17
O2 Ce1 O4 137.99(17) 3_565 17
O2 Ce1 O4 76.28(16) 2_665 17
O3 Ce1 O4 129.54(18) 18 17
O3 Ce1 O4 51.29(17) 17 17
O3 Ce1 O4 77.01(17) 16 17
O4 Ce1 O4 118.86(5) 18 17
O4 Ce1 O4 118.86(5) 16 17
O2 Ce1 C14 151.62(19) . 18
O2 Ce1 C14 81.03(19) 3_565 18
O2 Ce1 C14 99.9(2) 2_665 18
O3 Ce1 C14 25.9(2) 18 18
O3 Ce1 C14 79.89(18) 17 18
O3 Ce1 C14 106.2(2) 16 18
O4 Ce1 C14 25.6(2) 18 18
O4 Ce1 C14 97.14(19) 16 18
O4 Ce1 C14 130.46(18) 17 18
O2 Ce1 C14 81.03(19) . 16
O2 Ce1 C14 99.9(2) 3_565 16
O2 Ce1 C14 151.62(19) 2_665 16
O3 Ce1 C14 79.89(19) 18 16
O3 Ce1 C14 106.2(2) 17 16
O3 Ce1 C14 25.9(2) 16 16
O4 Ce1 C14 130.46(18) 18 16
O4 Ce1 C14 25.6(2) 16 16
O4 Ce1 C14 97.13(19) 17 16
C14 Ce1 C14 105.0(2) 18 16
O2 Ce1 C14 99.8(2) . 17
O2 Ce1 C14 151.6(2) 3_565 17
O2 Ce1 C14 81.0(2) 2_665 17
O3 Ce1 C14 106.2(2) 18 17
O3 Ce1 C14 25.9(2) 17 17
O3 Ce1 C14 79.88(18) 16 17
O4 Ce1 C14 97.14(19) 18 17
O4 Ce1 C14 130.46(18) 16 17
O4 Ce1 C14 25.6(2) 17 17
C14 Ce1 C14 105.0(2) 18 17
C14 Ce1 C14 105.0(2) 16 17
O1 Ce2 O1 180.00(18) 15 3_565
O1 Ce2 O1 66.19(10) 15 2_665
O1 Ce2 O1 113.81(10) 3_565 2_665
O1 Ce2 O1 113.81(10) 15 13_565
O1 Ce2 O1 66.19(10) 3_565 13_565
O1 Ce2 O1 66.19(10) 2_665 13_565
O1 Ce2 O1 66.19(10) 15 .
O1 Ce2 O1 113.81(10) 3_565 .
O1 Ce2 O1 113.81(10) 2_665 .
O1 Ce2 O1 180.0 13_565 .
O1 Ce2 O1 113.81(10) 15 14_455
O1 Ce2 O1 66.19(10) 3_565 14_455
O1 Ce2 O1 179.997(1) 2_665 14_455
O1 Ce2 O1 113.81(10) 13_565 14_455
O1 Ce2 O1 66.19(10) . 14_455
O1 Ce2 O2 48.94(16) 15 15
O1 Ce2 O2 131.06(16) 3_565 15
O1 Ce2 O2 69.42(15) 2_665 15
O1 Ce2 O2 72.72(15) 13_565 15
O1 Ce2 O2 107.28(15) . 15
O1 Ce2 O2 110.58(15) 14_455 15
O1 Ce2 O2 72.72(15) 15 14_455
O1 Ce2 O2 107.28(15) 3_565 14_455
O1 Ce2 O2 131.06(16) 2_665 14_455
O1 Ce2 O2 110.58(15) 13_565 14_455
O1 Ce2 O2 69.42(15) . 14_455
O1 Ce2 O2 48.94(16) 14_455 14_455
O2 Ce2 O2 63.78(16) 15 14_455
O1 Ce2 O2 131.06(16) 15 3_565
O1 Ce2 O2 48.94(16) 3_565 3_565
O1 Ce2 O2 110.58(15) 2_665 3_565
O1 Ce2 O2 107.28(15) 13_565 3_565
O1 Ce2 O2 72.72(15) . 3_565
O1 Ce2 O2 69.42(15) 14_455 3_565
O2 Ce2 O2 180.00(17) 15 3_565
O2 Ce2 O2 116.22(16) 14_455 3_565
O1 Ce2 O2 107.28(15) 15 2_665
O1 Ce2 O2 72.72(15) 3_565 2_665
O1 Ce2 O2 48.94(16) 2_665 2_665
O1 Ce2 O2 69.42(15) 13_565 2_665
O1 Ce2 O2 110.58(15) . 2_665
O1 Ce2 O2 131.06(16) 14_455 2_665
O2 Ce2 O2 116.22(16) 15 2_665
O2 Ce2 O2 179.997(1) 14_455 2_665
O2 Ce2 O2 63.78(16) 3_565 2_665
O1 Ce2 O2 110.59(15) 15 13_565
O1 Ce2 O2 69.41(15) 3_565 13_565
O1 Ce2 O2 107.28(15) 2_665 13_565
O1 Ce2 O2 48.94(16) 13_565 13_565
O1 Ce2 O2 131.06(16) . 13_565
O1 Ce2 O2 72.72(15) 14_455 13_565
O2 Ce2 O2 63.78(16) 15 13_565
O2 Ce2 O2 63.78(16) 14_455 13_565
O2 Ce2 O2 116.22(16) 3_565 13_565
O2 Ce2 O2 116.22(16) 2_665 13_565
O1 Ce2 O2 69.42(15) 15 .
O1 Ce2 O2 110.58(15) 3_565 .
O1 Ce2 O2 72.72(15) 2_665 .
O1 Ce2 O2 131.06(16) 13_565 .
O1 Ce2 O2 48.94(16) . .
O1 Ce2 O2 107.28(15) 14_455 .
O2 Ce2 O2 116.22(16) 15 .
O2 Ce2 O2 116.22(16) 14_455 .
O2 Ce2 O2 63.78(16) 3_565 .
O2 Ce2 O2 63.78(16) 2_665 .
O2 Ce2 O2 179.996(1) 13_565 .
O6 S1 O5 118.8(5) . .
O6 S1 C9 110.3(4) . .
O5 S1 C9 111.9(4) . .
O6 S1 C6 110.9(4) . .
O5 S1 C6 109.5(5) . .
C9 S1 C6 92.4(4) . .
C1 O1 Ce2 96.4(4) . .
C1 O2 Ce1 132.1(4) . .
C1 O2 Ce2 91.5(4) . .
Ce1 O2 Ce2 100.56(15) . .
C14 O3 Ce1 93.2(5) . 16
C14 O4 Ce1 92.3(4) . 16
O1 C1 O2 121.0(6) . .
O1 C1 C2 120.4(7) . .
O2 C1 C2 118.6(7) . .
O1 C1 Ce2 59.6(4) . .
O2 C1 Ce2 63.2(4) . .
C2 C1 Ce2 167.8(5) . .
C3 C2 C5 119.3(7) . .
C3 C2 C1 122.3(6) . .
C5 C2 C1 118.4(7) . .
C2 C3 C4 121.5(7) . .
C3 C4 C7 118.8(7) . .
C6 C5 C2 119.4(7) . .
C5 C6 C7 121.0(7) . .
C5 C6 S1 127.1(7) . .
C7 C6 S1 111.7(6) . .
C6 C7 C4 119.9(7) . .
C6 C7 C8 111.8(7) . .
C4 C7 C8 128.3(8) . .
C9 C8 C10 118.9(7) . .
C9 C8 C7 112.5(7) . .
C10 C8 C7 128.6(7) . .
C8 C9 C11 122.4(8) . .
C8 C9 S1 111.6(5) . .
C11 C9 S1 125.9(6) . .
C12 C10 C8 117.5(7) . .
C13 C11 C9 118.5(8) . .
C10 C12 C13 123.7(7) . .
C11 C13 C12 118.9(7) . .
C11 C13 C14 120.5(8) . .
C12 C13 C14 120.5(7) . .
O4 C14 O3 122.4(7) . .
O4 C14 C13 120.5(7) . .
O3 C14 C13 117.1(8) . .
O4 C14 Ce1 62.1(4) . 16
O3 C14 Ce1 60.9(4) . 16
C13 C14 Ce1 169.6(5) . 16

loop_
_geom_bond_atom_site_label_1
_geom_bond_atom_site_label_2
_geom_bond_distance
_geom_bond_site_symmetry_2
Ce1 O2 2.470(5) .
Ce1 O2 2.471(5) 3_565
Ce1 O2 2.471(5) 2_665
Ce1 O3 2.527(5) 18
Ce1 O3 2.527(6) 17
Ce1 O3 2.527(5) 16
Ce1 O4 2.555(5) 18
Ce1 O4 2.555(5) 16
Ce1 O4 2.555(5) 17
Ce1 C14 2.888(8) 18
Ce1 C14 2.888(8) 16
Ce1 C14 2.888(8) 17
Ce2 O1 2.626(5) 15
Ce2 O1 2.626(5) 3_565
Ce2 O1 2.626(5) 2_665
Ce2 O1 2.626(5) 13_565
Ce2 O1 2.626(5) .
Ce2 O1 2.626(5) 14_455
Ce2 O2 2.702(5) 15
Ce2 O2 2.702(5) 14_455
Ce2 O2 2.702(5) 3_565
Ce2 O2 2.702(5) 2_665
Ce2 O2 2.702(5) 13_565
Ce2 O2 2.702(5) .
S1 O6 1.452(8) .
S1 O5 1.460(8) .
S1 C9 1.757(8) .
S1 C6 1.761(8) .
O1 C1 1.241(9) .
O2 C1 1.296(9) .
O3 C14 1.264(10) .
O3 Ce1 2.527(5) 16
O4 C14 1.247(10) .
O4 Ce1 2.555(5) 16
C1 C2 1.476(10) .
C2 C3 1.380(11) .
C2 C5 1.408(11) .
C3 C4 1.392(11) .
C4 C7 1.396(11) .
C5 C6 1.378(11) .
C6 C7 1.389(12) .
C7 C8 1.494(11) .
C8 C9 1.381(11) .
C8 C10 1.427(12) .
C9 C11 1.404(12) .
C10 C12 1.364(11) .
C11 C13 1.376(12) .
C12 C13 1.403(12) .
C13 C14 1.499(11) .
C14 Ce1 2.888(8) 16

loop_
_platon_squeeze_void_nr
_platon_squeeze_void_average_x
_platon_squeeze_void_average_y
_platon_squeeze_void_average_z
_platon_squeeze_void_volume
_platon_squeeze_void_count_electrons
_platon_squeeze_void_content
1 -0.012 -0.007 -0.003 11439 5049 ' '
